data_9011101
loop_
_publ_author_name
'Merlino, S.'
'Sartori, F.'

_publ_section_title
;
 The crystal structure of lardellite, NH4B5O7(OH)2*H2O
;
_journal_name_full 'Acta Crystallographica, Section B'
_journal_page_first 2264
_journal_page_last 2270
_journal_paper_doi 10.1107/S0567740869005541
_journal_volume 25
_journal_year 1969
_chemical_compound_source Synthetic
_chemical_formula_sum 'B5 H4 N O10'
_chemical_name_mineral Larderellite
_space_group_IT_number 14
_symmetry_space_group_name_Hall '-P 2ybc'
_symmetry_space_group_name_H-M 'P 1 21/c 1'
_cell_angle_alpha 90
_cell_angle_beta 97.08
_cell_angle_gamma 90
_cell_formula_units_Z 4
_cell_length_a 9.47
_cell_length_b 7.63
_cell_length_c 11.65
_cell_volume 835.365
_database_code_amcsd 0009364
_exptl_crystal_density_diffrn 1.845
_cod_original_formula_sum 'N B5 O10 H4'
_cod_database_code 9011101

loop_
_space_group_symop_operation_xyz
x,y,z
x,1/2-y,1/2+z
-x,1/2+y,1/2-z
-x,-y,-z

loop_
_atom_site_label
_atom_site_fract_x
_atom_site_fract_y
_atom_site_fract_z
_atom_site_U_iso_or_equiv
_atom_site_type_symbol
_atom_site_attached_hydrogens
NH4 0.32190 0.43930 0.26580 0.02444 N 0
B1 0.56560 0.30910 0.07100 0.01659 B 0
B2 0.74870 0.51110 0.04480 0.02153 B 0
B3 0.70000 0.45330 0.24310 0.01165 B 0
B4 0.63140 0.59350 0.41920 0.01583 B 0
B5 0.82460 0.39090 0.44180 0.01039 B 0
O1 0.45620 0.20120 0.02190 0.01355 O 0
O2 0.63690 0.40370 -0.00360 0.01608 O 0
O-h3 0.82150 0.59420 -0.03570 0.01596 O 0
O4 0.59970 0.32320 0.18790 0.01697 O 0
O5 0.77360 0.54260 0.15830 0.01355 O 0
O6 0.62050 0.57790 0.30470 0.01279 O 0
O7 0.80690 0.36140 0.32750 0.01583 O 0
O8 0.73500 0.50050 0.49260 0.01545 O 0
O-h9 0.93220 0.30670 0.50880 0.01786 O 0
Ow10 0.95520 0.11280 0.22950 0.02406 O 0
H1 0.05600 0.08900 0.26000 0.06333 H 0
H2 0.89900 0.20800 0.26700 0.06333 H 0
H3 0.94100 0.33800 0.59700 0.06333 H 0
H4 0.91100 0.67100 -0.02600 0.06333 H 0

loop_
_cod_changelog_entry_id
_cod_changelog_entry_author
_cod_changelog_entry_date
_cod_changelog_entry_text
1
;cod-tools version 3.8.0
Id: cif_guess_AMCSD_atom_types 9581 2023-05-17 12:35:41Z saulius
;
2023-05-18T08:43:47+03:00
;Derived atom types and hydrogen counts
from atom names that follow the AMCSD naming convention
(Wat == water, O-H == hydroxyl).
;

loop_
_cod_related_entry_id
_cod_related_entry_database
_cod_related_entry_code
1 AMCSD 0009364
